data_2221125
loop_
_publ_author_name
'Gowda, B. Thimme'
'Foro, Sabine'
'Nirmala, P. G.'
'Babitha, K. S.'
'Fuess, Hartmut'

_publ_section_title
;
 2,4-Dimethyl-<i>N</i>-phenylbenzenesulfonamide
;
_journal_coeditor_code KJ2115
_journal_issue 3
_journal_name_full 'Acta Crystallographica Section E'
_journal_page_first o576
_journal_paper_doi 10.1107/S160053680900573X
_journal_volume 65
_journal_year 2009
_chemical_formula_iupac 'C14 H15 N O2 S'
_chemical_formula_moiety 'C14 H15 N O2 S'
_chemical_formula_sum 'C14 H15 N O2 S'
_chemical_formula_weight 261.33
_chemical_name_systematic
;
2,4-Dimethyl-<i>N</i>-phenylbenzenesulfonamide
;
_space_group_IT_number 29
_symmetry_cell_setting orthorhombic
_symmetry_space_group_name_Hall 'P 2c -2ac'
_symmetry_space_group_name_H-M 'P c a 21'
_atom_sites_solution_hydrogens geom
_atom_sites_solution_primary direct
_atom_sites_solution_secondary difmap
_audit_creation_method SHELXL-97
_cell_angle_alpha 90.00
_cell_angle_beta 90.00
_cell_angle_gamma 90.00
_cell_formula_units_Z 8
_cell_length_a 19.113(3)
_cell_length_b 8.9290(8)
_cell_length_c 15.7810(10)
_cell_measurement_reflns_used 25
_cell_measurement_temperature 299(2)
_cell_measurement_theta_max 19.03
_cell_measurement_theta_min 4.63
_cell_volume 2693.2(5)
_computing_cell_refinement 'CAD-4-PC (Enraf--Nonius, 1996)'
_computing_data_collection 'CAD-4-PC (Enraf--Nonius, 1996)'
_computing_data_reduction 'REDU4 (Stoe & Cie, 1987)'
_computing_molecular_graphics 'PLATON (Spek, 2009)'
_computing_publication_material 'SHELXL97 (Sheldrick, 2008)'
_computing_structure_refinement 'SHELXL97 (Sheldrick, 2008)'
_computing_structure_solution 'SHELXS97 (Sheldrick, 2008)'
_diffrn_ambient_temperature 299(2)
_diffrn_measured_fraction_theta_full 1.000
_diffrn_measured_fraction_theta_max 1.000
_diffrn_measurement_device_type 'Enraf--Nonius CAD-4'
_diffrn_measurement_method \w/2\q
_diffrn_radiation_monochromator graphite
_diffrn_radiation_source 'fine-focus sealed tube'
_diffrn_radiation_type CuK\a
_diffrn_radiation_wavelength 1.54180
_diffrn_reflns_av_R_equivalents 0.0496
_diffrn_reflns_av_sigmaI/netI 0.0461
_diffrn_reflns_limit_h_max 22
_diffrn_reflns_limit_h_min -22
_diffrn_reflns_limit_k_max 0
_diffrn_reflns_limit_k_min -10
_diffrn_reflns_limit_l_max 0
_diffrn_reflns_limit_l_min -18
_diffrn_reflns_number 4916
_diffrn_reflns_theta_full 66.94
_diffrn_reflns_theta_max 66.94
_diffrn_reflns_theta_min 4.63
_diffrn_standards_decay_% 1.0
_diffrn_standards_interval_time 120
_diffrn_standards_number 3
_exptl_absorpt_coefficient_mu 2.085
_exptl_absorpt_correction_T_max 0.5925
_exptl_absorpt_correction_T_min 0.4009
_exptl_absorpt_correction_type psi-scan
_exptl_absorpt_process_details '(North <i>et al.</i>,  1968)'
_exptl_crystal_colour colourless
_exptl_crystal_density_diffrn 1.289
_exptl_crystal_density_method 'not measured'
_exptl_crystal_description prism
_exptl_crystal_F_000 1104
_exptl_crystal_size_max 0.50
_exptl_crystal_size_mid 0.43
_exptl_crystal_size_min 0.25
_refine_diff_density_max 0.263
_refine_diff_density_min -0.231
_refine_ls_abs_structure_details 'Flack (1983), no Friedel pairs'
_refine_ls_abs_structure_Flack 0.008(17)
_refine_ls_extinction_coef 0.0032(3)
_refine_ls_extinction_expression Fc^*^=kFc[1+0.001xFc^2^\l^3^/sin(2\q)]^-1/4^
_refine_ls_extinction_method 'SHELXL97 (Sheldrick, 2008)'
_refine_ls_goodness_of_fit_ref 1.087
_refine_ls_hydrogen_treatment constr
_refine_ls_matrix_type full
_refine_ls_number_parameters 330
_refine_ls_number_reflns 2505
_refine_ls_number_restraints 7
_refine_ls_restrained_S_all 1.114
_refine_ls_R_factor_all 0.0356
_refine_ls_R_factor_gt 0.0341
_refine_ls_shift/su_max 0.012
_refine_ls_shift/su_mean 0.000
_refine_ls_structure_factor_coef Fsqd
_refine_ls_weighting_details 'calc w=1/[\s^2^(Fo^2^)+(0.0565P)^2^+0.1061P] where P=(Fo^2^+2Fc^2^)/3'
_refine_ls_weighting_scheme calc
_refine_ls_wR_factor_gt 0.0891
_refine_ls_wR_factor_ref 0.0904
_reflns_number_gt 2421
_reflns_number_total 2505
_reflns_threshold_expression I>2\s(I)
_cod_data_source_file kj2115.cif
_cod_data_source_block I
_cod_database_code 2221125
_cod_database_fobs_code 2221125

loop_
_symmetry_equiv_pos_as_xyz
'x, y, z'
'-x, -y, z+1/2'
'-x+1/2, y, z+1/2'
'x+1/2, -y, z'

loop_
_atom_site_type_symbol
_atom_site_label
_atom_site_fract_x
_atom_site_fract_y
_atom_site_fract_z
_atom_site_U_iso_or_equiv
_atom_site_adp_type
_atom_site_calc_flag
_atom_site_refinement_flags
_atom_site_occupancy
_atom_site_disorder_assembly
_atom_site_disorder_group
S S1 0.25250(4) 0.26684(7) 0.22911(5) 0.05031(19) Uani d . 1 . .
O O1 0.18269(11) 0.3237(2) 0.23659(15) 0.0594(5) Uani d . 1 . .
O O2 0.26004(13) 0.1099(2) 0.21441(18) 0.0702(7) Uani d . 1 . .
N N1 0.29100(14) 0.3475(3) 0.14888(15) 0.0544(5) Uani d . 1 . .
H H1N 0.3002 0.2948 0.1046 0.065 Uiso calc R 1 . .
C C1 0.29873(15) 0.3238(3) 0.32001(19) 0.0520(6) Uani d . 1 . .
C C2 0.36811(17) 0.2791(4) 0.3346(2) 0.0603(7) Uani d . 1 . .
C C3 0.39906(19) 0.3302(5) 0.4076(3) 0.0763(10) Uani d . 1 . .
H H3 0.4448 0.3004 0.4188 0.092 Uiso calc R 1 . .
C C4 0.36652(19) 0.4232(5) 0.4657(2) 0.0767(9) Uani d . 1 . .
C C5 0.2984(2) 0.4650(4) 0.4490(2) 0.0737(9) Uani d . 1 . .
H H5 0.2748 0.5266 0.4869 0.088 Uiso calc R 1 . .
C C6 0.26517(16) 0.4164(3) 0.3769(2) 0.0587(6) Uani d . 1 . .
H H6 0.2194 0.4464 0.3663 0.070 Uiso calc R 1 . .
C C7 0.31002(15) 0.5019(3) 0.14938(15) 0.0472(5) Uani d . 1 . .
C C8 0.37518(17) 0.5411(3) 0.11944(17) 0.0559(6) Uani d . 1 . .
H H8 0.4067 0.4679 0.1022 0.067 Uiso calc R 1 . .
C C9 0.3931(2) 0.6918(4) 0.1154(2) 0.0679(9) Uani d . 1 . .
H H9 0.4363 0.7200 0.0935 0.081 Uiso calc R 1 . .
C C10 0.3472(2) 0.7996(3) 0.1438(2) 0.0693(9) Uani d . 1 . .
H H10 0.3596 0.9003 0.1414 0.083 Uiso calc R 1 . .
C C11 0.2844(2) 0.7591(3) 0.1749(3) 0.0706(8) Uani d . 1 . .
H H11 0.2539 0.8323 0.1947 0.085 Uiso calc R 1 . .
C C12 0.26465(19) 0.6103(3) 0.1777(2) 0.0633(7) Uani d . 1 . .
H H12 0.2209 0.5836 0.1987 0.076 Uiso calc R 1 . .
C C13 0.4085(2) 0.1767(5) 0.2756(3) 0.0844(12) Uani d . 1 . .
H H13A 0.4131 0.2237 0.2211 0.101 Uiso calc R 1 . .
H H13B 0.3838 0.0837 0.2695 0.101 Uiso calc R 1 . .
H H13C 0.4541 0.1579 0.2987 0.101 Uiso calc R 1 . .
C C14 0.4032(3) 0.4784(9) 0.5438(3) 0.1129(18) Uani d . 1 . .
H H14A 0.4524 0.4585 0.5392 0.135 Uiso calc R 1 . .
H H14B 0.3848 0.4278 0.5927 0.135 Uiso calc R 1 . .
H H14C 0.3959 0.5843 0.5497 0.135 Uiso calc R 1 . .
S S2 0.58393(3) 0.79647(7) 0.45792(4) 0.04598(18) Uani d . 1 . .
O O3 0.61521(12) 0.8591(3) 0.53213(13) 0.0605(5) Uani d . 1 . .
O O4 0.59126(13) 0.6383(2) 0.44450(15) 0.0665(6) Uani d . 1 . .
N N2 0.61782(13) 0.8727(3) 0.37433(15) 0.0509(5) Uani d . 1 . .
H H2N 0.6431 0.8164 0.3424 0.061 Uiso calc R 1 . .
C C15 0.49526(13) 0.8489(3) 0.45929(17) 0.0496(5) Uani d . 1 . .
C C16 0.44843(19) 0.7964(4) 0.3987(2) 0.0673(9) Uani d . 1 . .
C C17 0.3784(2) 0.8473(6) 0.4075(3) 0.0906(14) Uani d . 1 . .
H H17 0.3454 0.8140 0.3684 0.109 Uiso calc R 1 . .
C C18 0.35654(19) 0.9422(6) 0.4700(3) 0.0949(15) Uani d . 1 . .
C C19 0.4042(2) 0.9912(6) 0.5270(3) 0.0854(12) Uani d . 1 . .
H H19 0.3904 1.0567 0.5697 0.102 Uiso calc R 1 . .
C C20 0.47306(17) 0.9454(4) 0.52259(19) 0.0634(8) Uani d . 1 . .
H H20 0.5050 0.9797 0.5626 0.076 Uiso calc R 1 . .
C C21 0.60945(12) 1.0244(3) 0.34916(17) 0.0451(5) Uani d . 1 . .
C C22 0.60950(17) 1.1394(3) 0.4086(2) 0.0569(6) Uani d . 1 . .
H H22 0.6138 1.1185 0.4660 0.068 Uiso calc R 1 . .
C C23 0.6030(2) 1.2854(4) 0.3806(3) 0.0678(9) Uani d . 1 . .
H H23 0.6019 1.3629 0.4199 0.081 Uiso calc R 1 . .
C C24 0.5981(2) 1.3182(4) 0.2961(3) 0.0686(9) Uani d . 1 . .
H H24 0.5945 1.4172 0.2782 0.082 Uiso calc R 1 . .
C C25 0.5986(2) 1.2031(4) 0.2377(3) 0.0692(8) Uani d . 1 . .
H H25 0.5956 1.2244 0.1801 0.083 Uiso calc R 1 . .
C C26 0.60355(16) 1.0569(3) 0.26450(18) 0.0555(7) Uani d . 1 . .
H H26 0.6029 0.9797 0.2250 0.067 Uiso calc R 1 . .
C C27 0.4682(3) 0.6917(6) 0.3282(3) 0.1016(16) Uani d . 1 . .
H H27A 0.4895 0.6034 0.3516 0.122 Uiso calc R 1 . .
H H27B 0.5008 0.7405 0.2910 0.122 Uiso calc R 1 . .
H H27C 0.4271 0.6641 0.2970 0.122 Uiso calc R 1 . .
C C28 0.2808(2) 0.9939(10) 0.4738(4) 0.136(2) Uani d U 1 . .
H H28A 0.2542 0.9255 0.5079 0.164 Uiso calc R 1 . .
H H28B 0.2617 0.9966 0.4175 0.164 Uiso calc R 1 . .
H H28C 0.2787 1.0922 0.4983 0.164 Uiso calc R 1 . .

loop_
_atom_site_aniso_label
_atom_site_aniso_U_11
_atom_site_aniso_U_22
_atom_site_aniso_U_33
_atom_site_aniso_U_12
_atom_site_aniso_U_13
_atom_site_aniso_U_23
S1 0.0539(3) 0.0320(3) 0.0650(4) -0.0034(3) 0.0112(3) 0.0002(3)
O1 0.0510(9) 0.0539(10) 0.0733(12) -0.0010(9) 0.0070(10) 0.0024(11)
O2 0.0789(14) 0.0290(9) 0.1028(18) -0.0078(10) 0.0143(12) -0.0020(11)
N1 0.0726(13) 0.0345(10) 0.0562(11) -0.0029(11) 0.0167(11) -0.0072(9)
C1 0.0531(13) 0.0439(13) 0.0591(14) -0.0029(12) 0.0083(12) 0.0089(11)
C2 0.0536(14) 0.0536(15) 0.0736(18) 0.0048(12) 0.0098(13) 0.0140(14)
C3 0.0591(16) 0.086(3) 0.084(2) -0.0040(18) -0.0014(16) 0.021(2)
C4 0.0737(18) 0.087(2) 0.0698(18) -0.0161(18) -0.0008(17) 0.0115(19)
C5 0.0827(19) 0.073(2) 0.0654(17) -0.0087(18) 0.0111(16) -0.0025(17)
C6 0.0586(14) 0.0540(15) 0.0634(15) -0.0009(13) 0.0099(12) -0.0011(13)
C7 0.0647(14) 0.0334(11) 0.0434(10) -0.0016(11) 0.0072(11) -0.0012(9)
C8 0.0702(15) 0.0467(15) 0.0509(12) -0.0030(14) 0.0146(12) -0.0053(11)
C9 0.084(2) 0.0538(18) 0.0657(17) -0.0167(17) 0.0161(17) 0.0060(14)
C10 0.101(2) 0.0387(13) 0.0684(17) -0.0104(15) 0.0068(18) 0.0037(13)
C11 0.094(2) 0.0341(13) 0.084(2) 0.0069(16) 0.0097(19) -0.0004(14)
C12 0.0739(18) 0.0386(13) 0.0774(19) 0.0019(14) 0.0182(15) 0.0022(14)
C13 0.0657(19) 0.079(2) 0.109(3) 0.023(2) 0.0120(19) 0.004(2)
C14 0.118(3) 0.141(5) 0.080(2) -0.039(4) -0.019(3) 0.003(3)
S2 0.0532(3) 0.0368(3) 0.0479(3) 0.0046(2) -0.0059(2) 0.0046(2)
O3 0.0603(11) 0.0653(13) 0.0561(10) 0.0023(10) -0.0154(9) 0.0038(10)
O4 0.0918(14) 0.0341(9) 0.0735(13) 0.0111(10) -0.0019(11) 0.0091(10)
N2 0.0620(12) 0.0344(10) 0.0564(11) 0.0082(10) 0.0091(10) -0.0013(9)
C15 0.0500(11) 0.0483(12) 0.0505(12) -0.0020(11) -0.0022(11) 0.0131(11)
C16 0.0647(17) 0.0704(19) 0.0669(17) -0.0195(16) -0.0227(15) 0.0204(15)
C17 0.063(2) 0.107(3) 0.102(3) -0.021(2) -0.027(2) 0.044(3)
C18 0.0586(17) 0.117(4) 0.109(3) 0.010(2) 0.013(2) 0.062(3)
C19 0.073(2) 0.097(3) 0.086(2) 0.021(2) 0.0239(19) 0.028(2)
C20 0.0652(17) 0.0663(18) 0.0587(15) 0.0104(15) 0.0058(12) 0.0105(14)
C21 0.0425(10) 0.0360(12) 0.0569(13) 0.0015(10) 0.0081(10) 0.0029(10)
C22 0.0685(16) 0.0403(14) 0.0618(14) -0.0002(13) 0.0056(13) -0.0040(12)
C23 0.077(2) 0.0372(13) 0.089(2) -0.0024(14) 0.0117(18) -0.0048(15)
C24 0.0722(18) 0.0446(17) 0.089(2) -0.0011(15) 0.0141(18) 0.0130(16)
C25 0.0773(18) 0.0575(19) 0.073(2) 0.0020(15) 0.0124(17) 0.0208(17)
C26 0.0635(14) 0.0470(15) 0.0559(14) 0.0000(13) 0.0099(12) 0.0021(12)
C27 0.125(4) 0.095(3) 0.084(3) -0.024(3) -0.038(3) -0.015(2)
C28 0.065(2) 0.177(5) 0.167(5) 0.019(3) 0.018(3) 0.071(5)

loop_
_atom_type_symbol
_atom_type_description
_atom_type_scat_dispersion_real
_atom_type_scat_dispersion_imag
_atom_type_scat_source
C C 0.0181 0.0091 'International Tables Vol C Tables 4.2.6.8 and 6.1.1.4'
H H 0.0000 0.0000 'International Tables Vol C Tables 4.2.6.8 and 6.1.1.4'
N N 0.0311 0.0180 'International Tables Vol C Tables 4.2.6.8 and 6.1.1.4'
O O 0.0492 0.0322 'International Tables Vol C Tables 4.2.6.8 and 6.1.1.4'
S S 0.3331 0.5567 'International Tables Vol C Tables 4.2.6.8 and 6.1.1.4'

loop_
_geom_angle_atom_site_label_1
_geom_angle_atom_site_label_2
_geom_angle_atom_site_label_3
_geom_angle_site_symmetry_1
_geom_angle_site_symmetry_3
_geom_angle
_geom_angle_publ_flag
O2 S1 O1 . . 117.09(14) ?
O2 S1 N1 . . 105.17(14) ?
O1 S1 N1 . . 109.11(13) ?
O2 S1 C1 . . 111.43(15) ?
O1 S1 C1 . . 107.33(13) ?
N1 S1 C1 . . 106.18(12) ?
C7 N1 S1 . . 122.50(18) ?
C7 N1 H1N . . 118.7 ?
S1 N1 H1N . . 118.7 ?
C6 C1 C2 . . 120.2(3) ?
C6 C1 S1 . . 118.1(2) ?
C2 C1 S1 . . 121.7(2) ?
C3 C2 C1 . . 116.8(3) ?
C3 C2 C13 . . 119.8(3) ?
C1 C2 C13 . . 123.4(3) ?
C2 C3 C4 . . 124.1(3) ?
C2 C3 H3 . . 117.9 ?
C4 C3 H3 . . 117.9 ?
C5 C4 C3 . . 117.4(4) ?
C5 C4 C14 . . 120.6(4) ?
C3 C4 C14 . . 122.0(4) ?
C6 C5 C4 . . 120.6(4) ?
C6 C5 H5 . . 119.7 ?
C4 C5 H5 . . 119.7 ?
C5 C6 C1 . . 120.9(3) ?
C5 C6 H6 . . 119.5 ?
C1 C6 H6 . . 119.5 ?
C12 C7 C8 . . 120.2(3) ?
C12 C7 N1 . . 121.4(3) ?
C8 C7 N1 . . 118.3(2) ?
C7 C8 C9 . . 118.9(3) ?
C7 C8 H8 . . 120.5 ?
C9 C8 H8 . . 120.5 ?
C10 C9 C8 . . 120.4(3) ?
C10 C9 H9 . . 119.8 ?
C8 C9 H9 . . 119.8 ?
C11 C10 C9 . . 119.9(3) ?
C11 C10 H10 . . 120.1 ?
C9 C10 H10 . . 120.1 ?
C10 C11 C12 . . 120.9(3) ?
C10 C11 H11 . . 119.6 ?
C12 C11 H11 . . 119.6 ?
C7 C12 C11 . . 119.6(3) ?
C7 C12 H12 . . 120.2 ?
C11 C12 H12 . . 120.2 ?
C2 C13 H13A . . 109.5 ?
C2 C13 H13B . . 109.5 ?
H13A C13 H13B . . 109.5 ?
C2 C13 H13C . . 109.5 ?
H13A C13 H13C . . 109.5 ?
H13B C13 H13C . . 109.5 ?
C4 C14 H14A . . 109.5 ?
C4 C14 H14B . . 109.5 ?
H14A C14 H14B . . 109.5 ?
C4 C14 H14C . . 109.5 ?
H14A C14 H14C . . 109.5 ?
H14B C14 H14C . . 109.5 ?
O3 S2 O4 . . 117.71(14) ?
O3 S2 N2 . . 109.64(12) ?
O4 S2 N2 . . 104.73(13) ?
O3 S2 C15 . . 106.81(14) ?
O4 S2 C15 . . 110.97(14) ?
N2 S2 C15 . . 106.48(12) ?
C21 N2 S2 . . 125.67(18) ?
C21 N2 H2N . . 117.2 ?
S2 N2 H2N . . 117.2 ?
C20 C15 C16 . . 120.5(3) ?
C20 C15 S2 . . 118.0(2) ?
C16 C15 S2 . . 121.5(3) ?
C15 C16 C17 . . 115.6(4) ?
C15 C16 C27 . . 123.8(4) ?
C17 C16 C27 . . 120.6(4) ?
C18 C17 C16 . . 123.8(4) ?
C18 C17 H17 . . 118.1 ?
C16 C17 H17 . . 118.1 ?
C19 C18 C17 . . 118.4(4) ?
C19 C18 C28 . . 121.1(6) ?
C17 C18 C28 . . 120.5(5) ?
C18 C19 C20 . . 120.9(5) ?
C18 C19 H19 . . 119.6 ?
C20 C19 H19 . . 119.6 ?
C19 C20 C15 . . 120.8(4) ?
C19 C20 H20 . . 119.6 ?
C15 C20 H20 . . 119.6 ?
C26 C21 C22 . . 120.0(3) ?
C26 C21 N2 . . 118.9(2) ?
C22 C21 N2 . . 121.0(3) ?
C23 C22 C21 . . 118.8(3) ?
C23 C22 H22 . . 120.6 ?
C21 C22 H22 . . 120.6 ?
C24 C23 C22 . . 121.3(3) ?
C24 C23 H23 . . 119.3 ?
C22 C23 H23 . . 119.3 ?
C23 C24 C25 . . 119.4(3) ?
C23 C24 H24 . . 120.3 ?
C25 C24 H24 . . 120.3 ?
C26 C25 C24 . . 120.1(4) ?
C26 C25 H25 . . 120.0 ?
C24 C25 H25 . . 120.0 ?
C21 C26 C25 . . 120.4(3) ?
C21 C26 H26 . . 119.8 ?
C25 C26 H26 . . 119.8 ?
C16 C27 H27A . . 109.5 ?
C16 C27 H27B . . 109.5 ?
H27A C27 H27B . . 109.5 ?
C16 C27 H27C . . 109.5 ?
H27A C27 H27C . . 109.5 ?
H27B C27 H27C . . 109.5 ?
C18 C28 H28A . . 109.5 ?
C18 C28 H28B . . 109.5 ?
H28A C28 H28B . . 109.5 ?
C18 C28 H28C . . 109.5 ?
H28A C28 H28C . . 109.5 ?
H28B C28 H28C . . 109.5 ?

loop_
_geom_bond_atom_site_label_1
_geom_bond_atom_site_label_2
_geom_bond_site_symmetry_2
_geom_bond_distance
_geom_bond_publ_flag
S1 O2 . 1.4278(19) ?
S1 O1 . 1.433(2) ?
S1 N1 . 1.632(2) ?
S1 C1 . 1.760(3) ?
N1 C7 . 1.426(3) ?
N1 H1N . 0.8600 ?
C1 C6 . 1.379(4) ?
C1 C2 . 1.404(4) ?
C2 C3 . 1.373(6) ?
C2 C13 . 1.517(5) ?
C3 C4 . 1.384(6) ?
C3 H3 . 0.9300 ?
C4 C5 . 1.380(6) ?
C4 C14 . 1.502(6) ?
C5 C6 . 1.373(5) ?
C5 H5 . 0.9300 ?
C6 H6 . 0.9300 ?
C7 C12 . 1.374(4) ?
C7 C8 . 1.377(4) ?
C8 C9 . 1.390(4) ?
C8 H8 . 0.9300 ?
C9 C10 . 1.377(6) ?
C9 H9 . 0.9300 ?
C10 C11 . 1.347(6) ?
C10 H10 . 0.9300 ?
C11 C12 . 1.382(4) ?
C11 H11 . 0.9300 ?
C12 H12 . 0.9300 ?
C13 H13A . 0.9600 ?
C13 H13B . 0.9600 ?
C13 H13C . 0.9600 ?
C14 H14A . 0.9600 ?
C14 H14B . 0.9600 ?
C14 H14C . 0.9600 ?
S2 O3 . 1.429(2) ?
S2 O4 . 1.435(2) ?
S2 N2 . 1.619(2) ?
S2 C15 . 1.758(3) ?
N2 C21 . 1.421(3) ?
N2 H2N . 0.8600 ?
C15 C20 . 1.386(4) ?
C15 C16 . 1.391(4) ?
C16 C17 . 1.421(6) ?
C16 C27 . 1.501(6) ?
C17 C18 . 1.366(8) ?
C17 H17 . 0.9300 ?
C18 C19 . 1.354(7) ?
C18 C28 . 1.520(6) ?
C19 C20 . 1.379(5) ?
C19 H19 . 0.9300 ?
C20 H20 . 0.9300 ?
C21 C26 . 1.372(4) ?
C21 C22 . 1.390(4) ?
C22 C23 . 1.382(4) ?
C22 H22 . 0.9300 ?
C23 C24 . 1.367(6) ?
C23 H23 . 0.9300 ?
C24 C25 . 1.381(6) ?
C24 H24 . 0.9300 ?
C25 C26 . 1.375(4) ?
C25 H25 . 0.9300 ?
C26 H26 . 0.9300 ?
C27 H27A . 0.9600 ?
C27 H27B . 0.9600 ?
C27 H27C . 0.9600 ?
C28 H28A . 0.9600 ?
C28 H28B . 0.9600 ?
C28 H28C . 0.9600 ?

loop_
_geom_hbond_atom_site_label_D
_geom_hbond_atom_site_label_H
_geom_hbond_atom_site_label_A
_geom_hbond_site_symmetry_A
_geom_hbond_distance_DH
_geom_hbond_distance_HA
_geom_hbond_distance_DA
_geom_hbond_angle_DHA
N1 H1N O3 2_664 0.86 2.41 3.164(3) 146.5
N2 H2N O1 4_565 0.86 2.22 3.056(3) 164.1
C11 H11 O2 1_565 0.93 2.50 3.227(4) 135.1
C23 H23 O4 1_565 0.93 2.50 3.316(4) 146.9

loop_
_geom_torsion_atom_site_label_1
_geom_torsion_atom_site_label_2
_geom_torsion_atom_site_label_3
_geom_torsion_atom_site_label_4
_geom_torsion_site_symmetry_1
_geom_torsion_site_symmetry_2
_geom_torsion_site_symmetry_3
_geom_torsion_site_symmetry_4
_geom_torsion
_geom_torsion_publ_flag
O2 S1 N1 C7 . . . . -164.3(2) ?
O1 S1 N1 C7 . . . . 69.3(3) ?
C1 S1 N1 C7 . . . . -46.1(3) ?
O2 S1 C1 C6 . . . . -133.9(2) ?
O1 S1 C1 C6 . . . . -4.5(3) ?
N1 S1 C1 C6 . . . . 112.1(2) ?
O2 S1 C1 C2 . . . . 47.0(3) ?
O1 S1 C1 C2 . . . . 176.5(2) ?
N1 S1 C1 C2 . . . . -67.0(3) ?
C6 C1 C2 C3 . . . . 1.0(4) ?
S1 C1 C2 C3 . . . . -180.0(3) ?
C6 C1 C2 C13 . . . . 179.5(3) ?
S1 C1 C2 C13 . . . . -1.4(4) ?
C1 C2 C3 C4 . . . . -1.0(5) ?
C13 C2 C3 C4 . . . . -179.6(4) ?
C2 C3 C4 C5 . . . . 0.8(6) ?
C2 C3 C4 C14 . . . . -178.8(4) ?
C3 C4 C5 C6 . . . . -0.6(5) ?
C14 C4 C5 C6 . . . . 179.0(4) ?
C4 C5 C6 C1 . . . . 0.6(5) ?
C2 C1 C6 C5 . . . . -0.8(5) ?
S1 C1 C6 C5 . . . . -179.9(3) ?
S1 N1 C7 C12 . . . . -45.2(4) ?
S1 N1 C7 C8 . . . . 135.7(2) ?
C12 C7 C8 C9 . . . . -2.4(5) ?
N1 C7 C8 C9 . . . . 176.7(3) ?
C7 C8 C9 C10 . . . . 2.2(5) ?
C8 C9 C10 C11 . . . . -0.5(6) ?
C9 C10 C11 C12 . . . . -1.0(6) ?
C8 C7 C12 C11 . . . . 1.0(5) ?
N1 C7 C12 C11 . . . . -178.1(3) ?
C10 C11 C12 C7 . . . . 0.8(6) ?
O3 S2 N2 C21 . . . . -67.5(3) ?
O4 S2 N2 C21 . . . . 165.3(2) ?
C15 S2 N2 C21 . . . . 47.7(3) ?
O3 S2 C15 C20 . . . . 5.2(3) ?
O4 S2 C15 C20 . . . . 134.7(2) ?
N2 S2 C15 C20 . . . . -111.9(2) ?
O3 S2 C15 C16 . . . . -175.1(2) ?
O4 S2 C15 C16 . . . . -45.6(3) ?
N2 S2 C15 C16 . . . . 67.8(3) ?
C20 C15 C16 C17 . . . . -0.5(4) ?
S2 C15 C16 C17 . . . . 179.8(2) ?
C20 C15 C16 C27 . . . . -180.0(3) ?
S2 C15 C16 C27 . . . . 0.4(5) ?
C15 C16 C17 C18 . . . . 0.4(6) ?
C27 C16 C17 C18 . . . . 179.9(4) ?
C16 C17 C18 C19 . . . . 0.1(6) ?
C16 C17 C18 C28 . . . . 178.7(4) ?
C17 C18 C19 C20 . . . . -0.6(6) ?
C28 C18 C19 C20 . . . . -179.2(4) ?
C18 C19 C20 C15 . . . . 0.5(6) ?
C16 C15 C20 C19 . . . . 0.1(5) ?
S2 C15 C20 C19 . . . . 179.8(3) ?
S2 N2 C21 C26 . . . . -142.9(2) ?
S2 N2 C21 C22 . . . . 39.2(4) ?
C26 C21 C22 C23 . . . . 0.5(4) ?
N2 C21 C22 C23 . . . . 178.4(3) ?
C21 C22 C23 C24 . . . . -1.5(6) ?
C22 C23 C24 C25 . . . . 1.0(6) ?
C23 C24 C25 C26 . . . . 0.4(6) ?
C22 C21 C26 C25 . . . . 0.9(4) ?
N2 C21 C26 C25 . . . . -177.0(3) ?
C24 C25 C26 C21 . . . . -1.3(5) ?
